data_4120379
loop_
_publ_author_name
'Michal Jur\'i\<cek'
'Jonathan C. Barnes'
'Edward J. Dale'
'Wei-Guang Liu'
'Nathan L. Strutt'
'Carson J. Bruns'
'Nicolaas A. Vermeulen'
'Kala C. Ghooray'
'Amy A. Sarjeant'
'Charlotte L. Stern'
'Youssry Y. Botros'
'William A. Goddard'
'J. Fraser Stoddart'

_publ_section_title
;
 Ex2Box: Interdependent Modes of Binding in a Two-Nanometer-Long Synthetic
 Receptor
;
_journal_name_full 'Journal of the American Chemical Society'
_journal_page_first 12736
_journal_page_last 12746
_journal_paper_doi 10.1021/ja4052763
_journal_volume 135
_journal_year 2013
_chemical_formula_moiety 'C60 H48 N4, 2(C16 H15 N3 O2), 4(F6 P), 2.5(C2 H3 N)'
_chemical_formula_sum 'C97 H85.5 F24 N12.5 O4 P4'
_chemical_formula_weight 2070.15
_chemical_name_systematic
;
 ?
;
_space_group_crystal_system triclinic
_space_group_IT_number 2
_space_group_name_Hall '-P 1'
_space_group_name_H-M_alt 'P -1'
_symmetry_space_group_name_Hall '-P 1'
_symmetry_space_group_name_H-M 'P -1'
_atom_sites_solution_hydrogens geom
_atom_sites_solution_primary direct
_audit_creation_date 2013-03-13
_audit_creation_method
;
  Olex2 1.2
  (compiled Dec  5 2012 16:17:34, GUI svn.r4385)
;
_cell_angle_alpha 81.1853(12)
_cell_angle_beta 86.2716(13)
_cell_angle_gamma 64.9951(11)
_cell_formula_units_Z 1
_cell_length_a 10.4059(3)
_cell_length_b 11.3697(3)
_cell_length_c 21.2021(5)
_cell_measurement_reflns_used 9832
_cell_measurement_temperature 100(2)
_cell_measurement_theta_max 28.38
_cell_measurement_theta_min 2.24
_cell_volume 2246.50(10)
_computing_cell_refinement 'SAINT V7.23A (Bruker, 2005)'
_computing_data_collection 'APEX2 V2.1-4 (Bruker, 2007)'
_computing_data_reduction 'Bruker SAINT'
_computing_molecular_graphics
;
O. V. Dolomanov, L. J. Bourhis, R. J. Gildea, J. A. K. Howard and H. Puschmann,
OLEX2: a complete structure solution, refinement and analysis program.
J. Appl. Cryst. (2009). 42, 339-341.
;
_computing_publication_material
;
O. V. Dolomanov, L. J. Bourhis, R. J. Gildea, J. A. K. Howard and H. Puschmann,
OLEX2: a complete structure solution, refinement and analysis program.
J. Appl. Cryst. (2009). 42, 339-341.
;
_computing_structure_refinement
;
SHELXL, G.M. Sheldrick, Acta Cryst.
(2008). A64, 112-122
;
_computing_structure_solution
;
XS, G.M. Sheldrick, Acta Cryst.
(2008). A64, 112-122
;
_diffrn_ambient_temperature 100.03
_diffrn_detector_area_resol_mean 8
_diffrn_measured_fraction_theta_full 0.999
_diffrn_measured_fraction_theta_max 0.996
_diffrn_measurement_device_type 'Bruker Kappa APEX CCD area detector'
_diffrn_measurement_method '\w and \f scans'
_diffrn_radiation_monochromator graphite
_diffrn_radiation_type MoK\a
_diffrn_radiation_wavelength 0.71073
_diffrn_reflns_av_R_equivalents 0.0461
_diffrn_reflns_av_unetI/netI 0.0404
_diffrn_reflns_Laue_measured_fraction_full 0.999
_diffrn_reflns_Laue_measured_fraction_max 0.996
_diffrn_reflns_limit_h_max 14
_diffrn_reflns_limit_h_min -14
_diffrn_reflns_limit_k_max 16
_diffrn_reflns_limit_k_min -14
_diffrn_reflns_limit_l_max 29
_diffrn_reflns_limit_l_min -29
_diffrn_reflns_number 90082
_diffrn_reflns_point_group_measured_fraction_full 0.999
_diffrn_reflns_point_group_measured_fraction_max 0.996
_diffrn_reflns_theta_full 25.242
_diffrn_reflns_theta_max 30.047
_diffrn_reflns_theta_min 1.944
_diffrn_source 'sealed tube'
_diffrn_standards_number 0
_exptl_absorpt_coefficient_mu 0.197
_exptl_absorpt_correction_T_max 0.7460
_exptl_absorpt_correction_T_min 0.6710
_exptl_absorpt_correction_type multi-scan
_exptl_absorpt_process_details
;
SADABS-2008/1 (Bruker,2008) was used for absorption correction.
wR2(int) was 0.0678 before and 0.0547 after correction.
The Ratio of minimum to maximum transmission is 0.8995.
The \l/2 correction factor is 0.0015.
;
_exptl_crystal_colour colourless
_exptl_crystal_colour_primary colourless
_exptl_crystal_density_diffrn 1.530
_exptl_crystal_description block
_exptl_crystal_F_000 1063
_exptl_crystal_size_max 0.441
_exptl_crystal_size_mid 0.174
_exptl_crystal_size_min 0.08
_refine_diff_density_max 1.467
_refine_diff_density_min -0.939
_refine_diff_density_rms 0.101
_refine_ls_extinction_method none
_refine_ls_goodness_of_fit_ref 1.020
_refine_ls_hydrogen_treatment constr
_refine_ls_matrix_type full
_refine_ls_number_parameters 924
_refine_ls_number_reflns 13104
_refine_ls_number_restraints 1053
_refine_ls_restrained_S_all 1.056
_refine_ls_R_factor_all 0.1454
_refine_ls_R_factor_gt 0.1051
_refine_ls_shift/su_max 0.000
_refine_ls_shift/su_mean 0.000
_refine_ls_structure_factor_coef Fsqd
_refine_ls_weighting_details
;
 w=1/[\s^2^(Fo^2^)+(0.1393P)^2^+6.2812P]
 where P=(Fo^2^+2Fc^2^)/3
;
_refine_ls_weighting_scheme calc
_refine_ls_wR_factor_gt 0.2775
_refine_ls_wR_factor_ref 0.3111
_reflns_Friedel_coverage 0.000
_reflns_number_gt 8795
_reflns_number_total 13104
_reflns_threshold_expression 'I > 2\s(I)'
_cod_data_source_file ja4052763_si_012.cif
_cod_data_source_block n2538
_cod_original_formula_sum 'C97 H85.50 F24 N12.50 O4 P4'
_cod_database_code 4120379
_cod_database_fobs_code 4120379
_olex2_refinement_description
;
1. others
 Fixed Sof: O1(0.5) O2(0.5) N3(0.5) N4(0.5) N5(0.5) C31(0.5) H31(0.5) C32(0.5)
 C33(0.5) H33(0.5) C34(0.5) H34(0.5) C35(0.5) H35(0.5) C36(0.5) C37(0.5)
 C38(0.5) H38(0.5) C39(0.5) C40(0.5) H40(0.5) C41(0.5) H41(0.5) C42(0.5)
 H42(0.5) C43(0.5) C44(0.5) H44(0.5) C45(0.5) H45A(0.5) H45B(0.5) H45C(0.5)
 C46(0.5) H46A(0.5) H46B(0.5) H46C(0.5) O3(0.5) O4(0.5) N6(0.5) N7(0.5) N8(0.5)
 C47(0.5) H47(0.5) C48(0.5) H48(0.5) C49(0.5) H49(0.5) C50(0.5) C51(0.5)
 H51(0.5) C52(0.5) C53(0.5) C54(0.5) H54(0.5) C55(0.5) C56(0.5) H56(0.5)
 C57(0.5) C58(0.5) H58(0.5) C59(0.5) H59(0.5) C60(0.5) H60(0.5) C61(0.5)
 H61A(0.5) H61B(0.5) H61C(0.5) C62(0.5) H62A(0.5) H62B(0.5) H62C(0.5) N10(0.25)
 C63(0.25) C64(0.25) H64A(0.25) H64B(0.25) H64C(0.25)
 Fixed Uiso: H1A(0.035) H1B(0.035) H3(0.033) H4(0.033) H6(0.041) H7(0.04)
 H8A(0.036) H8B(0.036) H9(0.034) H10(0.031) H12(0.036) H13(0.036) H15(0.035)
 H16(0.036) H18(0.038) H19(0.037) H21(0.034) H22(0.033) H24(0.033) H25(0.033)
 H27(0.039) H28(0.039) H29(0.042) H30(0.042) H31(0.092) H33(0.084) H34(0.15)
 H35(0.146) H38(0.077) H40(0.072) H41(0.079) H42(0.079) H44(0.061) H45A(0.097)
 H45B(0.097) H45C(0.097) H46A(0.28) H46B(0.28) H46C(0.28) H47(0.07) H48(0.078)
 H49(0.079) H51(0.064) H54(0.063) H56(0.054) H58(0.045) H59(0.06) H60(0.072)
 H61A(0.173) H61B(0.173) H61C(0.173) H62A(0.095) H62B(0.095) H62C(0.095)
 H66A(0.08) H66B(0.08) H66C(0.08) H64A(0.352) H64B(0.352) H64C(0.352)
 Fixed X: H1A(0.4689) H1B(0.3007) H3(0.6223) H4(0.6449) H6(0.2199) H7(0.197)
 H8A(0.5356) H8B(0.3663) H9(0.6617) H10(0.6772) H12(0.2759) H13(0.2677)
 H15(0.7015) H16(0.7209) H18(0.2955) H19(0.2748) H21(0.7211) H22(0.7438)
 H24(0.353) H25(0.331) H27(0.7817) H28(0.799) H29(0.381) H30(0.3547)
 H31(0.6757) H33(0.4985) H34(0.2772) H35(0.2662) H38(0.5986) H40(0.6826)
 H41(0.7427) H42(0.588) H44(0.2884) H45A(0.7678) H45B(0.8836) H45C(0.7241)
 H46A(0.1833) H46B(0.1269) H46C(0.1431) H47(0.0709) H48(0.0568) H49(0.0732)
 H51(0.0072) H54(-0.0455) H56(0.0198) H58(-0.0277) H59(-0.0643) H60(-0.0292)
 H61A(0.0092) H61B(-0.0688) H61C(0.1003) H62A(-0.0041) H62B(0.0424) H62C(-
 0.1205) H66A(0.9758) H66B(1.0293) H66C(1.012) H64A(0.0177) H64B(0.0553)
 H64C(0.1758)
 Fixed Y: H1A(0.8703) H1B(0.9298) H3(0.6572) H4(0.4622) H6(0.6129) H7(0.8081)
 H8A(0.3248) H8B(0.3827) H9(0.4127) H10(0.4868) H12(0.5319) H13(0.4577)
 H15(0.4793) H16(0.5636) H18(0.7702) H19(0.6818) H21(0.7248) H22(0.816)
 H24(0.8544) H25(0.7621) H27(0.8277) H28(0.9406) H29(1.1089) H30(1.003)
 H31(1.0533) H33(1.2267) H34(1.2543) H35(1.1594) H38(0.9534) H40(0.8739)
 H41(0.7727) H42(0.7185) H44(0.8869) H45A(1.1235) H45B(1.1635) H45C(1.2709)
 H46A(0.8442) H46B(0.9154) H46C(0.7688) H47(0.9602) H48(0.7984) H49(0.603)
 H51(0.7704) H54(0.968) H56(1.3368) H58(1.3453) H59(1.1545) H60(1.0389)
 H61A(0.4874) H61B(0.4431) H61C(0.3899) H62A(1.6337) H62B(1.5017) H62C(1.5833)
 H66A(0.7284) H66B(0.6226) H66C(0.7691) H64A(1.2059) H64B(1.0609) H64C(1.1144)
 Fixed Z: H1A(0.987) H1B(0.9764) H3(0.9528) H4(0.9205) H6(0.8972) H7(0.9292)
 H8A(0.8914) H8B(0.8848) H9(0.8067) H10(0.7003) H12(0.6747) H13(0.7828)
 H15(0.6004) H16(0.496) H18(0.4871) H19(0.5921) H21(0.4232) H22(0.32)
 H24(0.2779) H25(0.3814) H27(0.2189) H28(0.1209) H29(0.102) H30(0.2005)
 H31(0.4124) H33(0.2456) H34(0.2853) H35(0.3892) H38(0.5163) H40(0.6257)
 H41(0.7292) H42(0.7967) H44(0.6593) H45A(0.2156) H45B(0.2406) H45C(0.228)
 H46A(0.7026) H46B(0.7647) H46C(0.7654) H47(0.3096) H48(0.257) H49(0.3183)
 H51(0.4783) H54(0.5238) H56(0.5062) H58(0.6988) H59(0.7056) H60(0.6209)
 H61A(0.3616) H61B(0.4219) H61C(0.4212) H62A(0.6225) H62B(0.6721) H62C(0.6518)
 H66A(0.9461) H66B(1.0087) H66C(1.0094) H64A(0.2474) H64B(0.2834) H64C(0.272)
;
_shelx_estimated_absorpt_t_max 0.984
_shelx_estimated_absorpt_t_min 0.918
_shelx_space_group_comment
;
The symmetry employed for this shelxl refinement is uniquely defined
by the following loop, which should always be used as a source of
symmetry information in preference to the above space-group names.
They are only intended as comments.
;
_shelxl_version_number 2012-9

loop_
_space_group_symop_operation_xyz
'x, y, z'
'-x, -y, -z'

loop_
_atom_site_label
_atom_site_type_symbol
_atom_site_fract_x
_atom_site_fract_y
_atom_site_fract_z
_atom_site_U_iso_or_equiv
_atom_site_adp_type
_atom_site_occupancy
_atom_site_site_symmetry_order
_atom_site_calc_flag
_atom_site_refinement_flags_posn
_atom_site_refinement_flags_adp
_atom_site_refinement_flags_occupancy
_atom_site_disorder_assembly
_atom_site_disorder_group
N1 N 0.4624(3) 0.4321(3) 0.80351(13) 0.0266(5) Uani 1 1 d . U . . .
N2 N 0.5921(3) 1.0364(3) 0.10423(12) 0.0266(5) Uani 1 1 d . U . . .
C1 C 0.3941(4) 0.8835(3) 0.95664(15) 0.0292(7) Uani 1 1 d . U . . .
H1A H 0.4689 0.8703 0.9870 0.035 Uiso 1 1 calc R U . . .
H1B H 0.3007 0.9298 0.9764 0.035 Uiso 1 1 calc R U . . .
C2 C 0.4081(4) 0.7539(3) 0.94226(14) 0.0266(6) Uani 1 1 d . U . . .
C3 C 0.5404(4) 0.6492(3) 0.94064(14) 0.0276(6) Uani 1 1 d . U . . .
H3 H 0.6223 0.6572 0.9528 0.033 Uiso 1 1 calc R U . . .
C4 C 0.5540(4) 0.5331(3) 0.92139(14) 0.0272(6) Uani 1 1 d . U . . .
H4 H 0.6449 0.4622 0.9205 0.033 Uiso 1 1 calc R U . . .
C5 C 0.4347(3) 0.5205(3) 0.90344(14) 0.0265(6) Uani 1 1 d . U . . .
C6 C 0.3021(4) 0.6225(4) 0.90756(18) 0.0339(7) Uani 1 1 d . U . . .
H6 H 0.2199 0.6129 0.8972 0.041 Uiso 1 1 calc R U . . .
C7 C 0.2884(4) 0.7387(4) 0.92671(18) 0.0337(7) Uani 1 1 d . U . . .
H7 H 0.1970 0.8081 0.9292 0.040 Uiso 1 1 calc R U . . .
C8 C 0.4501(4) 0.4022(3) 0.87431(15) 0.0300(7) Uani 1 1 d . U . . .
H8A H 0.5356 0.3248 0.8914 0.036 Uiso 1 1 calc R U . . .
H8B H 0.3663 0.3827 0.8848 0.036 Uiso 1 1 calc R U . . .
C9 C 0.5825(4) 0.4387(3) 0.77947(15) 0.0283(6) Uani 1 1 d . U . . .
H9 H 0.6617 0.4127 0.8067 0.034 Uiso 1 1 calc R U . . .
C10 C 0.5917(3) 0.4824(3) 0.71637(15) 0.0260(6) Uani 1 1 d . U . . .
H10 H 0.6772 0.4868 0.7003 0.031 Uiso 1 1 calc R U . . .
C11 C 0.4774(3) 0.5208(3) 0.67506(15) 0.0248(6) Uani 1 1 d . U . . .
C12 C 0.3555(4) 0.5093(3) 0.70117(16) 0.0298(7) Uani 1 1 d . U . . .
H12 H 0.2759 0.5319 0.6747 0.036 Uiso 1 1 calc R U . . .
C13 C 0.3509(4) 0.4650(3) 0.76542(16) 0.0303(7) Uani 1 1 d . U . . .
H13 H 0.2677 0.4577 0.7828 0.036 Uiso 1 1 calc R U . . .
C14 C 0.4870(3) 0.5719(3) 0.60762(14) 0.0257(6) Uani 1 1 d . U . . .
C15 C 0.6181(4) 0.5385(3) 0.57744(15) 0.0294(7) Uani 1 1 d . U . . .
H15 H 0.7015 0.4793 0.6004 0.035 Uiso 1 1 calc R U . . .
C16 C 0.6299(4) 0.5891(3) 0.51533(15) 0.0301(7) Uani 1 1 d . U . . .
H16 H 0.7209 0.5636 0.4960 0.036 Uiso 1 1 calc R U . . .
C17 C 0.5103(3) 0.6773(3) 0.48028(14) 0.0249(6) Uani 1 1 d . U . . .
C18 C 0.3785(4) 0.7106(4) 0.51015(16) 0.0319(7) Uani 1 1 d . U . . .
H18 H 0.2955 0.7702 0.4871 0.038 Uiso 1 1 calc R U . . .
C19 C 0.3658(4) 0.6584(4) 0.57291(15) 0.0309(7) Uani 1 1 d . U . . .
H19 H 0.2748 0.6818 0.5921 0.037 Uiso 1 1 calc R U . . .
C20 C 0.5235(3) 0.7345(3) 0.41391(14) 0.0242(6) Uani 1 1 d . U . . .
C21 C 0.6456(4) 0.7511(3) 0.39385(15) 0.0282(6) Uani 1 1 d . U . . .
H21 H 0.7211 0.7248 0.4232 0.034 Uiso 1 1 calc R U . . .
C22 C 0.6596(3) 0.8050(3) 0.33222(15) 0.0279(6) Uani 1 1 d . U . . .
H22 H 0.7438 0.8160 0.3200 0.033 Uiso 1 1 calc R U . . .
C23 C 0.5508(3) 0.8435(3) 0.28763(15) 0.0258(6) Uani 1 1 d . U . . .
C24 C 0.4286(4) 0.8276(3) 0.30728(15) 0.0275(6) Uani 1 1 d . U . . .
H24 H 0.3530 0.8544 0.2779 0.033 Uiso 1 1 calc R U . . .
C25 C 0.4151(4) 0.7732(3) 0.36923(15) 0.0277(6) Uani 1 1 d . U . . .
H25 H 0.3310 0.7621 0.3814 0.033 Uiso 1 1 calc R U . . .
C26 C 0.5655(4) 0.9054(3) 0.22267(15) 0.0264(6) Uani 1 1 d . U . . .
C27 C 0.6979(4) 0.8869(4) 0.19625(16) 0.0322(7) Uani 1 1 d . U . . .
H27 H 0.7817 0.8277 0.2189 0.039 Uiso 1 1 calc R U . . .
C28 C 0.7079(4) 0.9535(4) 0.13784(16) 0.0321(7) Uani 1 1 d . U . . .
H28 H 0.7990 0.9406 0.1209 0.039 Uiso 1 1 calc R U . . .
C29 C 0.4626(4) 1.0528(4) 0.12685(17) 0.0346(8) Uani 1 1 d . U . . .
H29 H 0.3810 1.1089 0.1020 0.042 Uiso 1 1 calc R U . . .
C30 C 0.4471(4) 0.9896(4) 0.18516(17) 0.0347(8) Uani 1 1 d . U . . .
H30 H 0.3547 1.0030 0.2005 0.042 Uiso 1 1 calc R U . . .
O1 O 0.7467(10) 1.1448(8) 0.3087(3) 0.080(2) Uani 0.5 1 d D U P A -1
O2 O 0.3295(10) 0.7803(10) 0.7724(5) 0.075(2) Uani 0.5 1 d D U P A -1
N3 N 0.4463(9) 0.9515(9) 0.5694(4) 0.0541(18) Uani 0.5 1 d D U P A -1
N4 N 0.3036(10) 1.0037(11) 0.5511(5) 0.079(3) Uani 0.5 1 d D U P A -1
N5 N 0.3014(11) 1.0568(10) 0.4876(5) 0.072(2) Uani 0.5 1 d D U P A -1
C31 C 0.5950(14) 1.0891(11) 0.3853(5) 0.077(3) Uani 0.5 1 d D U P A -1
H31 H 0.6757 1.0533 0.4124 0.092 Uiso 0.5 1 calc R U P A -1
C32 C 0.6110(15) 1.137(2) 0.3245(6) 0.097(6) Uani 0.5 1 d D U P A -1
C33 C 0.4908(14) 1.1942(10) 0.2891(5) 0.070(3) Uani 0.5 1 d D U P A -1
H33 H 0.4985 1.2267 0.2456 0.084 Uiso 0.5 1 calc R U P A -1
C34 C 0.3598(14) 1.209(2) 0.3110(7) 0.125(8) Uani 0.5 1 d D U P A -1
H34 H 0.2772 1.2543 0.2853 0.150 Uiso 0.5 1 calc R U P A -1
C35 C 0.3555(16) 1.153(2) 0.3724(7) 0.122(6) Uani 0.5 1 d D U P A -1
H35 H 0.2662 1.1594 0.3892 0.146 Uiso 0.5 1 calc R U P A -1
C36 C 0.4704(14) 1.0883(9) 0.4108(5) 0.076(3) Uani 0.5 1 d D U P A -1
C37 C 0.4276(14) 1.0337(17) 0.4768(6) 0.081(3) Uani 0.5 1 d D U P A -1
C38 C 0.4993(12) 0.9784(10) 0.5195(5) 0.064(3) Uani 0.5 1 d D U P A -1
H38 H 0.5986 0.9534 0.5163 0.077 Uiso 0.5 1 calc R U P A -1
C39 C 0.4794(10) 0.8884(11) 0.6343(5) 0.057(2) Uani 0.5 1 d D U P A -1
C40 C 0.6161(11) 0.8555(12) 0.6535(6) 0.060(2) Uani 0.5 1 d D U P A -1
H40 H 0.6826 0.8739 0.6257 0.072 Uiso 0.5 1 calc R U P A -1
C41 C 0.6499(13) 0.7954(13) 0.7144(5) 0.066(3) Uani 0.5 1 d D U P A -1
H41 H 0.7427 0.7727 0.7292 0.079 Uiso 0.5 1 calc R U P A -1
C42 C 0.5584(10) 0.7658(11) 0.7554(6) 0.066(2) Uani 0.5 1 d D U P A -1
H42 H 0.5880 0.7185 0.7967 0.079 Uiso 0.5 1 calc R U P A -1
C43 C 0.4241(10) 0.8062(9) 0.7353(4) 0.055(2) Uani 0.5 1 d D U P A -1
C44 C 0.3815(11) 0.8645(10) 0.6736(4) 0.051(3) Uani 0.5 1 d D U P A -1
H44 H 0.2884 0.8869 0.6593 0.061 Uiso 0.5 1 calc R U P A -1
C45 C 0.7836(18) 1.1784(11) 0.2428(5) 0.065(3) Uani 0.5 1 d D U P A -1
H45A H 0.7678 1.1235 0.2156 0.097 Uiso 0.5 1 calc R U P A -1
H45B H 0.8836 1.1635 0.2406 0.097 Uiso 0.5 1 calc R U P A -1
H45C H 0.7241 1.2709 0.2280 0.097 Uiso 0.5 1 calc R U P A -1
C46 C 0.184(2) 0.831(4) 0.7494(17) 0.187(15) Uani 0.5 1 d D U P A -1
H46A H 0.1833 0.8442 0.7026 0.280 Uiso 0.5 1 calc R U P A -1
H46B H 0.1269 0.9154 0.7647 0.280 Uiso 0.5 1 calc R U P A -1
H46C H 0.1431 0.7688 0.7654 0.280 Uiso 0.5 1 calc R U P A -1
O3 O -0.0004(8) 0.5784(9) 0.4379(4) 0.0663(19) Uani 0.5 1 d D U P B -2
O4 O 0.0000(8) 1.4835(10) 0.5864(4) 0.0529(17) Uani 0.5 1 d D U P B -2
N6 N 0.0966(14) 1.0491(12) 0.4061(5) 0.092(4) Uani 0.5 1 d D U P B -2
N7 N 0.0964(13) 1.1309(12) 0.4479(4) 0.087(3) Uani 0.5 1 d D U P B -2
N8 N 0.0230(9) 1.1044(10) 0.5008(4) 0.0602(19) Uani 0.5 1 d D U P B -2
C47 C 0.0557(9) 0.8888(11) 0.3328(4) 0.059(2) Uani 0.5 1 d D U P B -2
H47 H 0.0709 0.9602 0.3096 0.070 Uiso 0.5 1 calc R U P B -2
C48 C 0.0549(11) 0.7899(11) 0.3023(6) 0.065(3) Uani 0.5 1 d D U P B -2
H48 H 0.0568 0.7984 0.2570 0.078 Uiso 0.5 1 calc R U P B -2
C49 C 0.051(3) 0.6793(19) 0.3377(7) 0.066(6) Uani 0.5 1 d D U P B -2
H49 H 0.0732 0.6030 0.3183 0.079 Uiso 0.5 1 calc R U P B -2
C50 C 0.0160(18) 0.6798(15) 0.4016(7) 0.063(3) Uani 0.5 1 d D U P B -2
C51 C 0.0173(12) 0.7761(11) 0.4332(5) 0.053(2) Uani 0.5 1 d D U P B -2
H51 H 0.0072 0.7704 0.4783 0.064 Uiso 0.5 1 calc R U P B -2
C52 C 0.0337(18) 0.8807(14) 0.3981(5) 0.050(2) Uani 0.5 1 d D U P B -2
C53 C 0.0359(8) 0.9801(9) 0.4318(4) 0.0467(17) Uani 0.5 1 d D U P B -2
C54 C -0.004(4) 1.011(2) 0.4928(7) 0.052(3) Uani 0.5 1 d D U P B -2
H54 H -0.0455 0.9680 0.5238 0.063 Uiso 0.5 1 calc R U P B -2
C55 C 0.0033(11) 1.1752(10) 0.5558(5) 0.049(2) Uani 0.5 1 d D U P B -2
C56 C 0.0060(8) 1.2971(8) 0.5473(4) 0.0446(17) Uani 0.5 1 d D U P B -2
H56 H 0.0198 1.3368 0.5062 0.054 Uiso 0.5 1 calc R U P B -2
C57 C -0.0121(16) 1.3597(13) 0.6005(4) 0.048(2) Uani 0.5 1 d D U P B -2
C58 C -0.027(3) 1.3060(15) 0.6623(6) 0.038(2) Uani 0.5 1 d D U P B -2
H58 H -0.0277 1.3453 0.6988 0.045 Uiso 0.5 1 calc R U P B -2
C59 C -0.0407(10) 1.1899(10) 0.6654(5) 0.050(2) Uani 0.5 1 d D U P B -2
H59 H -0.0643 1.1545 0.7056 0.060 Uiso 0.5 1 calc R U P B -2
C60 C -0.023(2) 1.1209(17) 0.6150(5) 0.060(4) Uani 0.5 1 d D U P B -2
H60 H -0.0292 1.0389 0.6209 0.072 Uiso 0.5 1 calc R U P B -2
C61 C 0.011(3) 0.4652(19) 0.4082(13) 0.116(8) Uani 0.5 1 d D U P B -2
H61A H 0.0092 0.4874 0.3616 0.173 Uiso 0.5 1 calc R U P B -2
H61B H -0.0688 0.4431 0.4219 0.173 Uiso 0.5 1 calc R U P B -2
H61C H 0.1003 0.3899 0.4212 0.173 Uiso 0.5 1 calc R U P B -2
C62 C -0.0222(13) 1.5560(12) 0.6370(5) 0.063(3) Uani 0.5 1 d D U P B -2
H62A H -0.0041 1.6337 0.6225 0.095 Uiso 0.5 1 calc R U P B -2
H62B H 0.0424 1.5017 0.6721 0.095 Uiso 0.5 1 calc R U P B -2
H62C H -0.1205 1.5833 0.6518 0.095 Uiso 0.5 1 calc R U P B -2
P1 P 0.94653(13) 0.52897(15) 0.82618(6) 0.0535(3) Uani 1 1 d D U . . .
F1 F 1.0676(5) 0.5257(6) 0.8691(2) 0.1130(15) Uani 1 1 d . U . . .
F2 F 0.8352(4) 0.5168(5) 0.7852(2) 0.0937(12) Uani 1 1 d . U . . .
F3 F 1.0676(6) 0.4057(6) 0.8024(4) 0.078(2) Uani 0.648(10) 1 d D U P C 1
F4 F 0.8955(9) 0.4486(11) 0.8813(4) 0.111(3) Uani 0.648(10) 1 d D U P C 1
F5 F 0.8316(6) 0.6577(9) 0.8523(5) 0.098(3) Uani 0.648(10) 1 d D U P C 1
F6 F 0.9963(6) 0.6207(6) 0.7779(3) 0.080(2) Uani 0.648(10) 1 d D U P C 1
F3A F 1.0297(18) 0.3718(12) 0.8349(9) 0.115(5) Uani 0.352(10) 1 d D U P C 2
F4A F 0.8802(11) 0.5213(14) 0.8929(5) 0.069(3) Uani 0.352(10) 1 d D U P C 2
F5A F 0.8331(19) 0.6805(12) 0.8171(8) 0.113(5) Uani 0.352(10) 1 d D U P C 2
F6A F 1.0018(12) 0.5485(15) 0.7545(4) 0.087(4) Uani 0.352(10) 1 d D U P C 2
P2 P 0.86594(12) 0.08670(10) 0.87749(5) 0.0419(3) Uani 1 1 d D U . . .
F7 F 0.9826(4) 0.0242(3) 0.93247(18) 0.0850(11) Uani 1 1 d . U . . .
F8 F 0.7581(3) 0.1509(3) 0.81989(14) 0.0637(8) Uani 1 1 d . U . . .
F9 F 0.9484(8) -0.0310(6) 0.8395(3) 0.077(2) Uani 0.644(11) 1 d D U P D 1
F10 F 0.7827(6) 0.0138(6) 0.91549(19) 0.0495(14) Uani 0.644(11) 1 d D U P D 1
F11 F 0.7927(8) 0.2031(6) 0.9193(4) 0.0666(19) Uani 0.644(11) 1 d D U P D 1
F12 F 0.9561(7) 0.1643(8) 0.8412(4) 0.085(2) Uani 0.644(11) 1 d D U P D 1
F9A F 0.8854(14) -0.0586(8) 0.8621(6) 0.070(3) Uani 0.356(11) 1 d D U P D 2
F10A F 0.7144(12) 0.0886(13) 0.9109(4) 0.066(3) Uani 0.356(11) 1 d D U P D 2
F11A F 0.8148(13) 0.2284(9) 0.8923(5) 0.048(2) Uani 0.356(11) 1 d D U P D 2
F12A F 0.9966(10) 0.0803(16) 0.8382(6) 0.080(3) Uani 0.356(11) 1 d D U P D 2
N9 N 0.7122(4) 0.7842(4) 1.02971(16) 0.0407(7) Uani 1 1 d . U . . .
C65 C 0.8267(4) 0.7529(4) 1.01410(17) 0.0339(7) Uani 1 1 d . U . . .
C66 C 0.9729(5) 0.7152(5) 0.9928(2) 0.0534(11) Uani 1 1 d . U . . .
H66A H 0.9758 0.7284 0.9461 0.080 Uiso 1 1 calc R U . . .
H66B H 1.0293 0.6226 1.0087 0.080 Uiso 1 1 calc R U . . .
H66C H 1.0120 0.7691 1.0094 0.080 Uiso 1 1 calc R U . . .
N10 N -0.0310(13) 1.2427(16) 0.3816(7) 0.044(3) Uani 0.25 1 d . U P E 3
C63 C 0.041(3) 1.188(2) 0.3411(12) 0.081(8) Uani 0.25 1 d . U P E 3
C64 C 0.075(8) 1.138(4) 0.2813(18) 0.23(3) Uani 0.25 1 d . U P E 3
H64A H 0.0177 1.2059 0.2474 0.352 Uiso 0.25 1 calc R U P E 3
H64B H 0.0553 1.0609 0.2834 0.352 Uiso 0.25 1 calc R U P E 3
H64C H 0.1758 1.1144 0.2720 0.352 Uiso 0.25 1 calc R U P E 3

loop_
_atom_site_aniso_label
_atom_site_aniso_U_11
_atom_site_aniso_U_22
_atom_site_aniso_U_33
_atom_site_aniso_U_23
_atom_site_aniso_U_13
_atom_site_aniso_U_12
N1 0.0307(13) 0.0265(13) 0.0228(12) -0.0025(10) 0.0085(10) -0.0138(11)
N2 0.0325(14) 0.0286(13) 0.0214(12) -0.0036(10) 0.0015(10) -0.0155(11)
C1 0.0363(17) 0.0346(16) 0.0198(14) -0.0023(12) 0.0040(12) -0.0190(14)
C2 0.0306(15) 0.0305(15) 0.0202(13) -0.0013(11) 0.0059(11) -0.0159(12)
C3 0.0290(15) 0.0362(16) 0.0185(13) 0.0008(11) 0.0011(11) -0.0162(13)
C4 0.0282(15) 0.0294(15) 0.0194(13) 0.0013(11) 0.0029(11) -0.0097(12)
C5 0.0310(15) 0.0281(14) 0.0213(13) 0.0007(11) 0.0079(11) -0.0156(12)
C6 0.0279(16) 0.0385(18) 0.0394(18) -0.0090(14) 0.0087(13) -0.0179(14)
C7 0.0256(15) 0.0347(17) 0.0413(19) -0.0119(14) 0.0085(13) -0.0120(13)
C8 0.0361(17) 0.0314(16) 0.0236(14) -0.0007(12) 0.0088(12) -0.0175(14)
C9 0.0285(15) 0.0333(16) 0.0248(14) -0.0021(12) 0.0019(11) -0.0154(13)
C10 0.0252(14) 0.0315(15) 0.0222(13) -0.0033(11) 0.0046(11) -0.0135(12)
C11 0.0255(14) 0.0253(14) 0.0232(13) -0.0057(11) 0.0016(11) -0.0096(11)
C12 0.0293(16) 0.0352(17) 0.0281(15) -0.0073(13) 0.0043(12) -0.0162(13)
C13 0.0305(16) 0.0334(16) 0.0305(15) -0.0078(13) 0.0079(12) -0.0167(13)
C14 0.0264(14) 0.0299(15) 0.0212(13) -0.0054(11) 0.0004(11) -0.0117(12)
C15 0.0270(15) 0.0334(16) 0.0227(14) -0.0016(12) -0.0008(11) -0.0084(13)
C16 0.0256(15) 0.0359(17) 0.0237(14) -0.0016(12) 0.0012(11) -0.0090(13)
C17 0.0283(15) 0.0270(14) 0.0193(13) -0.0046(11) -0.0018(11) -0.0107(12)
C18 0.0267(15) 0.0395(18) 0.0226(14) -0.0020(13) -0.0023(12) -0.0077(13)
C19 0.0264(15) 0.0390(18) 0.0222(14) -0.0030(12) 0.0003(11) -0.0093(13)
C20 0.0274(14) 0.0235(14) 0.0204(13) -0.0037(10) -0.0023(11) -0.0089(11)
C21 0.0282(15) 0.0335(16) 0.0224(14) -0.0013(12) -0.0036(11) -0.0126(13)
C22 0.0266(15) 0.0323(16) 0.0249(14) 0.0002(12) -0.0018(11) -0.0136(13)
C23 0.0304(15) 0.0237(14) 0.0241(14) -0.0041(11) -0.0021(11) -0.0116(12)
C24 0.0306(15) 0.0294(15) 0.0236(14) -0.0017(11) -0.0054(11) -0.0136(13)
C25 0.0273(15) 0.0324(16) 0.0249(14) -0.0021(12) -0.0034(11) -0.0143(13)
C26 0.0332(16) 0.0242(14) 0.0239(14) -0.0043(11) -0.0017(11) -0.0134(12)
C27 0.0326(17) 0.0342(17) 0.0240(15) -0.0049(12) 0.0015(12) -0.0083(14)
C28 0.0295(16) 0.0370(17) 0.0253(15) -0.0078(13) 0.0048(12) -0.0091(13)
C29 0.0306(16) 0.0415(19) 0.0329(17) 0.0092(14) -0.0057(13) -0.0202(15)
C30 0.0308(16) 0.0434(19) 0.0330(17) 0.0099(14) -0.0062(13) -0.0227(15)
O1 0.087(5) 0.075(5) 0.042(3) 0.000(3) 0.022(3) -0.005(4)
O2 0.069(5) 0.075(5) 0.096(6) -0.037(4) 0.026(4) -0.039(4)
N3 0.053(4) 0.051(4) 0.065(4) -0.026(3) 0.011(3) -0.025(4)
N4 0.072(5) 0.084(7) 0.080(5) -0.020(4) -0.008(4) -0.029(4)
N5 0.094(6) 0.062(5) 0.071(5) -0.015(4) -0.009(4) -0.040(5)
C31 0.128(8) 0.040(5) 0.051(5) -0.019(4) 0.021(5) -0.024(6)
C32 0.113(8) 0.109(14) 0.054(6) -0.002(7) 0.016(5) -0.038(7)
C33 0.109(7) 0.040(5) 0.062(6) -0.026(4) 0.001(5) -0.025(5)
C34 0.138(9) 0.143(18) 0.090(9) -0.009(10) 0.008(7) -0.058(9)
C35 0.152(10) 0.113(14) 0.095(8) -0.027(8) 0.026(6) -0.050(8)
C36 0.143(8) 0.032(5) 0.061(5) -0.029(4) 0.034(5) -0.040(6)
C37 0.111(7) 0.064(7) 0.076(5) -0.026(4) 0.012(5) -0.042(7)
C38 0.113(7) 0.031(4) 0.055(4) -0.022(3) 0.019(4) -0.035(5)
C39 0.065(5) 0.046(5) 0.058(4) -0.024(3) 0.002(3) -0.016(4)
C40 0.063(5) 0.049(5) 0.070(6) -0.025(4) 0.000(4) -0.019(4)
C41 0.079(6) 0.055(6) 0.067(6) -0.019(5) 0.002(4) -0.028(5)
C42 0.073(5) 0.053(5) 0.071(6) -0.017(4) 0.004(4) -0.024(4)
C43 0.065(4) 0.038(4) 0.063(4) -0.026(3) 0.007(3) -0.017(4)
C44 0.058(5) 0.026(4) 0.067(5) -0.032(3) 0.011(4) -0.010(3)
C45 0.096(10) 0.040(5) 0.036(4) -0.011(4) 0.000(5) -0.006(5)
C46 0.094(9) 0.23(3) 0.23(3) 0.02(2) -0.008(11) -0.077(12)
O3 0.054(4) 0.081(5) 0.062(4) -0.040(4) 0.001(3) -0.017(4)
O4 0.041(4) 0.068(4) 0.036(3) -0.006(3) 0.007(3) -0.011(3)
N6 0.116(9) 0.124(8) 0.061(5) -0.035(5) 0.049(6) -0.073(7)
N7 0.102(8) 0.110(7) 0.066(5) -0.032(5) 0.041(5) -0.060(7)
N8 0.043(4) 0.086(5) 0.049(4) -0.014(3) 0.010(3) -0.025(4)
C47 0.031(4) 0.090(6) 0.040(4) -0.017(4) 0.004(3) -0.008(4)
C48 0.036(5) 0.102(7) 0.049(5) -0.029(4) 0.009(4) -0.016(5)
C49 0.025(13) 0.095(8) 0.062(6) -0.033(5) -0.002(5) -0.003(8)
C50 0.030(6) 0.083(6) 0.061(6) -0.028(4) 0.000(4) -0.004(5)
C51 0.025(4) 0.072(5) 0.049(5) -0.019(4) 0.005(3) -0.003(4)
C52 0.017(4) 0.075(5) 0.044(4) -0.016(4) 0.003(4) -0.004(4)
C53 0.022(3) 0.071(5) 0.036(3) -0.012(3) 0.007(3) -0.008(3)
C54 0.040(5) 0.076(8) 0.039(6) -0.011(6) 0.014(7) -0.023(7)
C55 0.022(4) 0.073(5) 0.045(4) -0.009(3) 0.006(3) -0.013(4)
C56 0.025(3) 0.064(4) 0.036(4) -0.010(3) 0.004(3) -0.009(3)
C57 0.027(5) 0.073(5) 0.036(4) -0.009(3) 0.004(3) -0.012(5)
C58 0.010(6) 0.058(5) 0.033(4) -0.010(3) -0.004(3) -0.001(4)
C59 0.035(4) 0.063(5) 0.049(5) -0.012(4) 0.007(4) -0.017(4)
C60 0.055(10) 0.081(7) 0.054(5) -0.015(4) 0.011(5) -0.036(7)
C61 0.104(15) 0.108(10) 0.144(17) -0.071(10) -0.011(11) -0.035(10)
C62 0.069(7) 0.079(6) 0.038(4) -0.023(5) 0.014(4) -0.025(5)
P1 0.0447(6) 0.0865(9) 0.0532(7) -0.0307(6) 0.0145(5) -0.0455(7)
F1 0.086(3) 0.173(4) 0.117(3) -0.064(3) 0.001(2) -0.075(3)
F2 0.063(2) 0.133(3) 0.104(3) -0.054(2) -0.0106(18) -0.045(2)
F3 0.055(3) 0.064(3) 0.130(6) -0.037(3) 0.014(3) -0.034(2)
F4 0.110(5) 0.167(7) 0.095(4) -0.015(4) 0.028(4) -0.100(6)
F5 0.057(3) 0.138(5) 0.127(6) -0.085(5) 0.035(3) -0.050(3)
F6 0.071(3) 0.071(3) 0.104(4) -0.006(3) 0.014(3) -0.040(3)
F3A 0.091(8) 0.100(6) 0.133(10) -0.051(5) -0.015(7) -0.007(5)
F4A 0.049(5) 0.098(8) 0.071(5) -0.037(4) 0.015(3) -0.035(5)
F5A 0.146(9) 0.098(6) 0.089(8) -0.036(5) 0.019(7) -0.040(5)
F6A 0.090(6) 0.142(10) 0.069(5) -0.054(5) 0.020(4) -0.077(7)
P2 0.0428(6) 0.0361(5) 0.0388(5) -0.0082(4) -0.0091(4) -0.0067(4)
F7 0.086(2) 0.069(2) 0.079(2) -0.0109(17) -0.0389(18) -0.0061(17)
F8 0.0727(18) 0.0682(18) 0.0633(17) 0.0237(14) -0.0351(14) -0.0481(15)
F9 0.096(4) 0.066(3) 0.058(3) -0.032(2) 0.026(3) -0.020(3)
F10 0.066(3) 0.058(3) 0.0320(19) 0.0028(19) -0.0019(19) -0.036(3)
F11 0.064(3) 0.043(3) 0.089(5) -0.026(3) -0.024(3) -0.009(2)
F12 0.069(4) 0.084(4) 0.112(4) 0.033(4) -0.029(3) -0.051(3)
F9A 0.080(7) 0.051(4) 0.070(6) -0.021(4) -0.018(5) -0.013(4)
F10A 0.087(6) 0.066(6) 0.038(4) -0.005(4) 0.010(4) -0.027(5)
F11A 0.053(5) 0.039(4) 0.050(5) -0.008(3) -0.015(4) -0.012(3)
F12A 0.038(4) 0.104(8) 0.106(6) -0.051(5) 0.005(4) -0.025(5)
N9 0.0396(17) 0.052(2) 0.0373(17) -0.0099(14) 0.0014(13) -0.0252(15)
C65 0.0413(18) 0.0378(18) 0.0278(16) -0.0066(13) 0.0005(13) -0.0212(15)
C66 0.041(2) 0.065(3) 0.052(3) -0.008(2) 0.0108(19) -0.022(2)
N10 0.024(6) 0.070(9) 0.039(6) -0.018(6) 0.006(5) -0.019(6)
C63 0.114(18) 0.039(9) 0.073(10) -0.012(8) 0.063(12) -0.024(10)
C64 0.55(8) 0.14(3) 0.109(14) -0.076(18) 0.20(3) -0.24(4)

loop_
_atom_type_symbol
_atom_type_description
_atom_type_scat_dispersion_real
_atom_type_scat_dispersion_imag
_atom_type_scat_source
C C 0.0033 0.0016 'International Tables Vol C Tables 4.2.6.8 and 6.1.1.4'
H H 0.0000 0.0000 'International Tables Vol C Tables 4.2.6.8 and 6.1.1.4'
F F 0.0171 0.0103 'International Tables Vol C Tables 4.2.6.8 and 6.1.1.4'
N N 0.0061 0.0033 'International Tables Vol C Tables 4.2.6.8 and 6.1.1.4'
O O 0.0106 0.0060 'International Tables Vol C Tables 4.2.6.8 and 6.1.1.4'
P P 0.1023 0.0942 'International Tables Vol C Tables 4.2.6.8 and 6.1.1.4'

loop_
_geom_angle_atom_site_label_1
_geom_angle_atom_site_label_2
_geom_angle_atom_site_label_3
_geom_angle
_geom_angle_site_symmetry_1
_geom_angle_site_symmetry_3
C9 N1 C8 118.6(3) . .
C13 N1 C8 120.6(3) . .
C13 N1 C9 120.5(3) . .
C28 N2 C1 120.1(3) . 2_676
C28 N2 C29 120.0(3) . .
C29 N2 C1 119.8(3) . 2_676
N2 C1 H1A 109.9 2_676 .
N2 C1 H1B 109.9 2_676 .
H1A C1 H1B 108.3 . .
C2 C1 N2 109.0(3) . 2_676
C2 C1 H1A 109.9 . .
C2 C1 H1B 109.9 . .
C3 C2 C1 121.0(3) . .
C3 C2 C7 118.9(3) . .
C7 C2 C1 120.0(3) . .
C2 C3 H3 119.7 . .
C4 C3 C2 120.7(3) . .
C4 C3 H3 119.7 . .
C3 C4 H4 120.0 . .
C3 C4 C5 120.1(3) . .
C5 C4 H4 120.0 . .
C4 C5 C8 120.5(3) . .
C6 C5 C4 119.4(3) . .
C6 C5 C8 119.9(3) . .
C5 C6 H6 119.8 . .
C5 C6 C7 120.5(3) . .
C7 C6 H6 119.8 . .
C2 C7 H7 119.8 . .
C6 C7 C2 120.3(3) . .
C6 C7 H7 119.8 . .
N1 C8 C5 108.0(2) . .
N1 C8 H8A 110.1 . .
N1 C8 H8B 110.1 . .
C5 C8 H8A 110.1 . .
C5 C8 H8B 110.1 . .
H8A C8 H8B 108.4 . .
N1 C9 H9 119.6 . .
N1 C9 C10 120.7(3) . .
C10 C9 H9 119.6 . .
C9 C10 H10 119.5 . .
C9 C10 C11 121.0(3) . .
C11 C10 H10 119.5 . .
C10 C11 C12 116.8(3) . .
C10 C11 C14 120.5(3) . .
C12 C11 C14 122.6(3) . .
C11 C12 H12 120.0 . .
C13 C12 C11 120.1(3) . .
C13 C12 H12 120.0 . .
N1 C13 C12 120.9(3) . .
N1 C13 H13 119.6 . .
C12 C13 H13 119.6 . .
C15 C14 C11 120.6(3) . .
C15 C14 C19 118.2(3) . .
C19 C14 C11 121.1(3) . .
C14 C15 H15 119.2 . .
C16 C15 C14 121.6(3) . .
C16 C15 H15 119.2 . .
C15 C16 H16 119.5 . .
C15 C16 C17 120.9(3) . .
C17 C16 H16 119.5 . .
C16 C17 C18 117.7(3) . .
C16 C17 C20 120.9(3) . .
C18 C17 C20 121.4(3) . .
C17 C18 H18 119.2 . .
C19 C18 C17 121.6(3) . .
C19 C18 H18 119.2 . .
C14 C19 H19 120.0 . .
C18 C19 C14 119.9(3) . .
C18 C19 H19 120.0 . .
C21 C20 C17 120.7(3) . .
C21 C20 C25 117.6(3) . .
C25 C20 C17 121.6(3) . .
C20 C21 H21 119.2 . .
C22 C21 C20 121.6(3) . .
C22 C21 H21 119.2 . .
C21 C22 H22 119.7 . .
C21 C22 C23 120.5(3) . .
C23 C22 H22 119.7 . .
C22 C23 C26 119.8(3) . .
C24 C23 C22 118.2(3) . .
C24 C23 C26 121.9(3) . .
C23 C24 H24 119.5 . .
C25 C24 C23 121.0(3) . .
C25 C24 H24 119.5 . .
C20 C25 H25 119.5 . .
C24 C25 C20 121.0(3) . .
C24 C25 H25 119.5 . .
C27 C26 C23 121.8(3) . .
C27 C26 C30 116.4(3) . .
C30 C26 C23 121.8(3) . .
C26 C27 H27 119.8 . .
C28 C27 C26 120.5(3) . .
C28 C27 H27 119.8 . .
N2 C28 C27 121.4(3) . .
N2 C28 H28 119.3 . .
C27 C28 H28 119.3 . .
N2 C29 H29 119.6 . .
N2 C29 C30 120.8(3) . .
C30 C29 H29 119.6 . .
C26 C30 H30 119.5 . .
C29 C30 C26 120.9(3) . .
C29 C30 H30 119.5 . .
C45 O1 C32 121.2(11) . .
C43 O2 C46 118.8(16) . .
N4 N3 C39 116.7(8) . .
C38 N3 N4 100.3(9) . .
C38 N3 C39 143.0(9) . .
N5 N4 N3 104.9(9) . .
C37 N5 N4 102.7(9) . .
C32 C31 H31 117.6 . .
C32 C31 C36 124.7(12) . .
C36 C31 H31 117.6 . .
C31 C32 O1 116.4(11) . .
C31 C32 C33 115.2(12) . .
C33 C32 O1 127.2(11) . .
C32 C33 H33 117.5 . .
C32 C33 C34 125.0(12) . .
C34 C33 H33 117.5 . .
C33 C34 H34 122.3 . .
C33 C34 C35 115.4(12) . .
C35 C34 H34 122.3 . .
C34 C35 H35 117.9 . .
C36 C35 C34 124.2(12) . .
C36 C35 H35 117.9 . .
C31 C36 C37 134.2(12) . .
C35 C36 C31 115.2(12) . .
C35 C36 C37 110.5(12) . .
N5 C37 C36 119.4(13) . .
C38 C37 N5 113.3(7) . .
C38 C37 C36 127.2(11) . .
N3 C38 H38 120.7 . .
C37 C38 N3 118.7(9) . .
C37 C38 H38 120.7 . .
C40 C39 N3 115.1(9) . .
C44 C39 N3 122.0(9) . .
C44 C39 C40 122.9(11) . .
C39 C40 H40 121.9 . .
C41 C40 C39 116.2(12) . .
C41 C40 H40 121.9 . .
C40 C41 H41 118.1 . .
C40 C41 C42 123.7(12) . .
C42 C41 H41 118.1 . .
C41 C42 H42 121.2 . .
C43 C42 C41 117.6(12) . .
C43 C42 H42 121.2 . .
O2 C43 C42 121.0(10) . .
O2 C43 C44 116.3(9) . .
C42 C43 C44 122.4(11) . .
C39 C44 C43 116.9(11) . .
C39 C44 H44 121.5 . .
C43 C44 H44 121.5 . .
O1 C45 H45A 109.5 . .
O1 C45 H45B 109.5 . .
O1 C45 H45C 109.5 . .
H45A C45 H45B 109.5 . .
H45A C45 H45C 109.5 . .
H45B C45 H45C 109.5 . .
O2 C46 H46A 109.5 . .
O2 C46 H46B 109.5 . .
O2 C46 H46C 109.5 . .
H46A C46 H46B 109.5 . .
H46A C46 H46C 109.5 . .
H46B C46 H46C 109.5 . .
C50 O3 C61 119.6(13) . .
C62 O4 C57 117.1(8) . .
C53 N6 N7 108.9(8) . .
N6 N7 N8 104.9(9) . .
N7 N8 C55 119.4(9) . .
C54 N8 N7 108.2(10) . .
C54 N8 C55 132.1(8) . .
C48 C47 H47 121.0 . .
C52 C47 H47 121.0 . .
C52 C47 C48 118.1(12) . .
C47 C48 H48 120.1 . .
C49 C48 C47 119.8(13) . .
C49 C48 H48 120.1 . .
C48 C49 H49 120.2 . .
C48 C49 C50 119.5(16) . .
C50 C49 H49 120.2 . .
O3 C50 C49 122.6(11) . .
O3 C50 C51 116.5(12) . .
C51 C50 C49 120.2(15) . .
C50 C51 H51 120.9 . .
C52 C51 C50 118.3(12) . .
C52 C51 H51 120.9 . .
C47 C52 C53 119.9(11) . .
C51 C52 C47 122.3(13) . .
C51 C52 C53 117.7(9) . .
N6 C53 C52 118.0(8) . .
N6 C53 C54 108.2(10) . .
C54 C53 C52 133.4(9) . .
N8 C54 C53 109.4(11) . .
N8 C54 H54 125.3 . .
C53 C54 H54 125.3 . .
C56 C55 N8 120.1(8) . .
C60 C55 N8 119.2(9) . .
C60 C55 C56 120.6(11) . .
C55 C56 H56 121.0 . .
C55 C56 C57 118.1(10) . .
C57 C56 H56 121.0 . .
C56 C57 O4 113.2(9) . .
C56 C57 C58 124.4(12) . .
C58 C57 O4 122.2(8) . .
C57 C58 H58 123.4 . .
C59 C58 C57 113.2(11) . .
C59 C58 H58 123.4 . .
C58 C59 H59 117.2 . .
C58 C59 C60 125.6(11) . .
C60 C59 H59 117.2 . .
C55 C60 C59 117.6(12) . .
C55 C60 H60 121.2 . .
C59 C60 H60 121.2 . .
O3 C61 H61A 109.5 . .
O3 C61 H61B 109.5 . .
O3 C61 H61C 109.5 . .
H61A C61 H61B 109.5 . .
H61A C61 H61C 109.5 . .
H61B C61 H61C 109.5 . .
O4 C62 H62A 109.5 . .
O4 C62 H62B 109.5 . .
O4 C62 H62C 109.5 . .
H62A C62 H62B 109.5 . .
H62A C62 H62C 109.5 . .
H62B C62 H62C 109.5 . .
F1 P1 F5 91.9(3) . .
F1 P1 F3A 86.1(6) . .
F1 P1 F5A 104.3(7) . .
F1 P1 F6A 103.8(4) . .
F2 P1 F1 174.3(3) . .
F2 P1 F3 91.2(3) . .
F2 P1 F4 84.3(4) . .
F2 P1 F5 92.9(3) . .
F2 P1 F6 101.0(3) . .
F2 P1 F3A 88.2(6) . .
F2 P1 F5A 81.4(7) . .
F2 P1 F6A 76.9(4) . .
F3 P1 F1 84.1(3) . .
F3 P1 F4 95.0(5) . .
F3 P1 F5 175.8(3) . .
F3 P1 F6 90.2(3) . .
F4 P1 F1 92.7(4) . .
F4 P1 F5 86.5(5) . .
F6 P1 F1 82.4(3) . .
F6 P1 F4 172.5(4) . .
F6 P1 F5 87.9(4) . .
F3A P1 F5A 167.7(10) . .
F4A P1 F1 79.6(4) . .
F4A P1 F2 100.1(4) . .
F4A P1 F3A 90.2(8) . .
F4A P1 F5A 85.2(7) . .
F4A P1 F6A 174.6(7) . .
F6A P1 F3A 94.2(8) . .
F6A P1 F5A 89.8(8) . .
F7 P2 F12 89.2(3) . .
F7 P2 F9A 93.0(4) . .
F7 P2 F10A 106.4(4) . .
F8 P2 F7 176.0(2) . .
F8 P2 F11 96.3(3) . .
F8 P2 F12 87.0(2) . .
F8 P2 F9A 88.0(4) . .
F8 P2 F10A 77.5(4) . .
F9 P2 F7 90.9(3) . .
F9 P2 F8 87.8(3) . .
F9 P2 F11 175.6(4) . .
F9 P2 F12 90.2(4) . .
F10 P2 F7 88.3(3) . .
F10 P2 F8 95.5(2) . .
F10 P2 F9 91.6(3) . .
F10 P2 F11 89.5(3) . .
F10 P2 F12 176.9(3) . .
F11 P2 F7 84.9(3) . .
F11 P2 F12 88.5(4) . .
F9A P2 F10A 82.2(6) . .
F11A P2 F7 94.6(4) . .
F11A P2 F8 85.0(4) . .
F11A P2 F9A 168.1(6) . .
F11A P2 F10A 87.0(6) . .
F12A P2 F7 80.5(5) . .
F12A P2 F8 95.6(5) . .
F12A P2 F9A 92.6(6) . .
F12A P2 F10A 171.4(5) . .
F12A P2 F11A 97.6(7) . .
N9 C65 C66 178.6(5) . .
C65 C66 H66A 109.5 . .
C65 C66 H66B 109.5 . .
C65 C66 H66C 109.5 . .
H66A C66 H66B 109.5 . .
H66A C66 H66C 109.5 . .
H66B C66 H66C 109.5 . .
N10 C63 C64 158(4) . .
C63 C64 H64A 109.5 . .
C63 C64 H64B 109.5 . .
C63 C64 H64C 109.5 . .
H64A C64 H64B 109.5 . .
H64A C64 H64C 109.5 . .
H64B C64 H64C 109.5 . .

loop_
_geom_bond_atom_site_label_1
_geom_bond_atom_site_label_2
_geom_bond_distance
_geom_bond_site_symmetry_2
N1 C8 1.497(4) .
N1 C9 1.346(4) .
N1 C13 1.342(4) .
N2 C1 1.498(4) 2_676
N2 C28 1.339(4) .
N2 C29 1.346(4) .
C1 N2 1.498(4) 2_676
C1 H1A 0.9900 .
C1 H1B 0.9900 .
C1 C2 1.496(5) .
C2 C3 1.391(5) .
C2 C7 1.394(5) .
C3 H3 0.9500 .
C3 C4 1.388(5) .
C4 H4 0.9500 .
C4 C5 1.391(5) .
C5 C6 1.386(5) .
C5 C8 1.509(5) .
C6 H6 0.9500 .
C6 C7 1.388(5) .
C7 H7 0.9500 .
C8 H8A 0.9900 .
C8 H8B 0.9900 .
C9 H9 0.9500 .
C9 C10 1.366(4) .
C10 H10 0.9500 .
C10 C11 1.397(4) .
C11 C12 1.400(4) .
C11 C14 1.472(4) .
C12 H12 0.9500 .
C12 C13 1.383(5) .
C13 H13 0.9500 .
C14 C15 1.393(5) .
C14 C19 1.397(5) .
C15 H15 0.9500 .
C15 C16 1.373(4) .
C16 H16 0.9500 .
C16 C17 1.395(4) .
C17 C18 1.395(5) .
C17 C20 1.480(4) .
C18 H18 0.9500 .
C18 C19 1.393(5) .
C19 H19 0.9500 .
C20 C21 1.393(5) .
C20 C25 1.398(4) .
C21 H21 0.9500 .
C21 C22 1.382(4) .
C22 H22 0.9500 .
C22 C23 1.400(4) .
C23 C24 1.388(5) .
C23 C26 1.477(4) .
C24 H24 0.9500 .
C24 C25 1.388(4) .
C25 H25 0.9500 .
C26 C27 1.395(5) .
C26 C30 1.402(5) .
C27 H27 0.9500 .
C27 C28 1.372(5) .
C28 H28 0.9500 .
C29 H29 0.9500 .
C29 C30 1.368(5) .
C30 H30 0.9500 .
O1 C32 1.466(18) .
O1 C45 1.462(12) .
O2 C43 1.321(13) .
O2 C46 1.465(16) .
N3 N4 1.402(9) .
N3 C38 1.218(10) .
N3 C39 1.442(14) .
N4 N5 1.385(9) .
N5 C37 1.239(11) .
C31 H31 0.9500 .
C31 C32 1.347(8) .
C31 C36 1.376(8) .
C32 C33 1.356(8) .
C33 H33 0.9500 .
C33 C34 1.361(8) .
C34 H34 0.9500 .
C34 C35 1.365(8) .
C35 H35 0.9500 .
C35 C36 1.354(8) .
C36 C37 1.557(15) .
C37 C38 1.135(17) .
C38 H38 0.9500 .
C39 C40 1.381(7) .
C39 C44 1.364(7) .
C40 H40 0.9500 .
C40 C41 1.357(8) .
C41 H41 0.9500 .
C41 C42 1.359(8) .
C42 H42 0.9500 .
C42 C43 1.349(8) .
C43 C44 1.381(7) .
C44 H44 0.9500 .
C45 H45A 0.9800 .
C45 H45B 0.9800 .
C45 H45C 0.9800 .
C46 H46A 0.9800 .
C46 H46B 0.9800 .
C46 H46C 0.9800 .
O3 C50 1.352(18) .
O3 C61 1.477(13) .
O4 C57 1.450(16) .
O4 C62 1.402(11) .
N6 N7 1.379(9) .
N6 C53 1.247(10) .
N7 N8 1.382(9) .
N8 C54 1.241(11) .
N8 C55 1.472(14) .
C47 H47 0.9500 .
C47 C48 1.383(8) .
C47 C52 1.384(7) .
C48 H48 0.9500 .
C48 C49 1.376(8) .
C49 H49 0.9500 .
C49 C50 1.381(8) .
C50 C51 1.374(8) .
C51 H51 0.9500 .
C51 C52 1.372(7) .
C52 C53 1.436(16) .
C53 C54 1.384(8) .
C54 H54 0.9500 .
C55 C56 1.382(7) .
C55 C60 1.376(7) .
C56 H56 0.9500 .
C56 C57 1.385(7) .
C57 C58 1.386(7) .
C58 H58 0.9500 .
C58 C59 1.377(7) .
C59 H59 0.9500 .
C59 C60 1.378(7) .
C60 H60 0.9500 .
C61 H61A 0.9800 .
C61 H61B 0.9800 .
C61 H61C 0.9800 .
C62 H62A 0.9800 .
C62 H62B 0.9800 .
C62 H62C 0.9800 .
P1 F1 1.587(4) .
P1 F2 1.555(3) .
P1 F3 1.564(5) .
P1 F4 1.577(6) .
P1 F5 1.600(6) .
P1 F6 1.569(5) .
P1 F3A 1.609(11) .
P1 F4A 1.540(9) .
P1 F5A 1.615(12) .
P1 F6A 1.607(9) .
P2 F7 1.594(3) .
P2 F8 1.580(3) .
P2 F9 1.565(5) .
P2 F10 1.548(4) .
P2 F11 1.593(6) .
P2 F12 1.627(5) .
P2 F9A 1.658(8) .
P2 F10A 1.679(9) .
P2 F11A 1.545(9) .
P2 F12A 1.528(9) .
N9 C65 1.133(5) .
C65 C66 1.456(6) .
C66 H66A 0.9800 .
C66 H66B 0.9800 .
C66 H66C 0.9800 .
N10 C63 1.17(2) .
C63 C64 1.43(4) .
C64 H64A 0.9800 .
C64 H64B 0.9800 .
C64 H64C 0.9800 .

loop_
_geom_torsion_atom_site_label_1
_geom_torsion_atom_site_label_2
_geom_torsion_atom_site_label_3
_geom_torsion_atom_site_label_4
_geom_torsion
_geom_torsion_site_symmetry_1
N1 C9 C10 C11 -0.3(5) .
N2 C1 C2 C3 87.3(4) 2_676
N2 C1 C2 C7 -89.1(4) 2_676
N2 C29 C30 C26 -0.5(6) .
C1 N2 C28 C27 174.6(3) 2_676
C1 N2 C29 C30 -174.0(3) 2_676
C1 C2 C3 C4 -173.9(3) .
C1 C2 C7 C6 174.0(3) .
C2 C3 C4 C5 0.0(5) .
C3 C2 C7 C6 -2.5(5) .
C3 C4 C5 C6 -2.7(5) .
C3 C4 C5 C8 171.9(3) .
C4 C5 C6 C7 2.8(5) .
C4 C5 C8 N1 -89.4(4) .
C5 C6 C7 C2 -0.2(5) .
C6 C5 C8 N1 85.2(4) .
C7 C2 C3 C4 2.6(5) .
C8 N1 C9 C10 -171.3(3) .
C8 N1 C13 C12 171.4(3) .
C8 C5 C6 C7 -171.8(3) .
C9 N1 C8 C5 71.1(4) .
C9 N1 C13 C12 -1.6(5) .
C9 C10 C11 C12 -1.4(5) .
C9 C10 C11 C14 178.0(3) .
C10 C11 C12 C13 1.7(5) .
C10 C11 C14 C15 24.7(5) .
C10 C11 C14 C19 -153.0(3) .
C11 C12 C13 N1 -0.2(5) .
C11 C14 C15 C16 -177.4(3) .
C11 C14 C19 C18 176.7(3) .
C12 C11 C14 C15 -155.9(3) .
C12 C11 C14 C19 26.4(5) .
C13 N1 C8 C5 -102.1(3) .
C13 N1 C9 C10 1.9(5) .
C14 C11 C12 C13 -177.7(3) .
C14 C15 C16 C17 0.7(5) .
C15 C14 C19 C18 -1.0(5) .
C15 C16 C17 C18 -1.0(5) .
C15 C16 C17 C20 178.4(3) .
C16 C17 C18 C19 0.3(5) .
C16 C17 C20 C21 -28.5(5) .
C16 C17 C20 C25 151.4(3) .
C17 C18 C19 C14 0.7(6) .
C17 C20 C21 C22 -179.6(3) .
C17 C20 C25 C24 179.5(3) .
C18 C17 C20 C21 150.9(3) .
C18 C17 C20 C25 -29.3(5) .
C19 C14 C15 C16 0.3(5) .
C20 C17 C18 C19 -179.1(3) .
C20 C21 C22 C23 -0.6(5) .
C21 C20 C25 C24 -0.7(5) .
C21 C22 C23 C24 0.8(5) .
C21 C22 C23 C26 177.8(3) .
C22 C23 C24 C25 -0.9(5) .
C22 C23 C26 C27 22.9(5) .
C22 C23 C26 C30 -154.7(3) .
C23 C24 C25 C20 0.9(5) .
C23 C26 C27 C28 -174.9(3) .
C23 C26 C30 C29 175.6(3) .
C24 C23 C26 C27 -160.2(3) .
C24 C23 C26 C30 22.2(5) .
C25 C20 C21 C22 0.6(5) .
C26 C23 C24 C25 -177.8(3) .
C26 C27 C28 N2 -0.9(5) .
C27 C26 C30 C29 -2.2(5) .
C28 N2 C29 C30 2.6(5) .
C29 N2 C28 C27 -1.9(5) .
C30 C26 C27 C28 2.8(5) .
O1 C32 C33 C34 -165(2) .
O2 C43 C44 C39 -178.2(9) .
N3 N4 N5 C37 -0.4(13) .
N3 C39 C40 C41 -179.7(10) .
N3 C39 C44 C43 -178.5(9) .
N4 N3 C38 C37 1.2(13) .
N4 N3 C39 C40 -170.8(10) .
N4 N3 C39 C44 8.6(15) .
N4 N5 C37 C36 -175.0(12) .
N4 N5 C37 C38 1.1(15) .
N5 C37 C38 N3 -1.6(16) .
C31 C32 C33 C34 2(3) .
C31 C36 C37 N5 174.7(13) .
C31 C36 C37 C38 -1(2) .
C32 C31 C36 C35 -7(2) .
C32 C31 C36 C37 176.3(18) .
C32 C33 C34 C35 -4(3) .
C33 C34 C35 C36 1(3) .
C34 C35 C36 C31 4(3) .
C34 C35 C36 C37 -178(2) .
C35 C36 C37 N5 -2(2) .
C35 C36 C37 C38 -177.9(16) .
C36 C31 C32 O1 172.2(13) .
C36 C31 C32 C33 4(3) .
C36 C37 C38 N3 174.2(15) .
C38 N3 N4 N5 -0.4(11) .
C38 N3 C39 C40 10(2) .
C38 N3 C39 C44 -170.2(14) .
C39 N3 N4 N5 -179.6(9) .
C39 N3 C38 C37 -180.0(14) .
C39 C40 C41 C42 0.9(19) .
C40 C39 C44 C43 0.8(16) .
C40 C41 C42 C43 -4.3(19) .
C41 C42 C43 O2 179.6(10) .
C41 C42 C43 C44 6.1(16) .
C42 C43 C44 C39 -4.4(15) .
C44 C39 C40 C41 0.9(17) .
C45 O1 C32 C31 171.8(14) .
C45 O1 C32 C33 -22(3) .
C46 O2 C43 C42 177(2) .
C46 O2 C43 C44 -9(2) .
O3 C50 C51 C52 -180.0(13) .
O4 C57 C58 C59 178.3(15) .
N6 N7 N8 C54 5(2) .
N6 N7 N8 C55 179.6(11) .
N6 C53 C54 N8 5(3) .
N7 N6 C53 C52 -175.5(12) .
N7 N6 C53 C54 -2(2) .
N7 N8 C54 C53 -6(3) .
N7 N8 C55 C56 25.1(15) .
N7 N8 C55 C60 -157.5(15) .
N8 C55 C56 C57 -179.6(11) .
N8 C55 C60 C59 179.9(13) .
C47 C48 C49 C50 15(4) .
C47 C52 C53 N6 -20.4(19) .
C47 C52 C53 C54 168(2) .
C48 C47 C52 C51 3(2) .
C48 C47 C52 C53 179.0(11) .
C48 C49 C50 O3 174.7(19) .
C48 C49 C50 C51 -15(4) .
C49 C50 C51 C52 10(3) .
C50 C51 C52 C47 -3(2) .
C50 C51 C52 C53 -179.6(13) .
C51 C52 C53 N6 156.0(14) .
C51 C52 C53 C54 -16(3) .
C52 C47 C48 C49 -9(2) .
C52 C53 C54 N8 177.7(15) .
C53 N6 N7 N8 -2.1(16) .
C54 N8 C55 C56 -162(2) .
C54 N8 C55 C60 15(3) .
C55 N8 C54 C53 -179.7(12) .
C55 C56 C57 O4 177.0(10) .
C55 C56 C57 C58 3(2) .
C56 C55 C60 C59 -3(3) .
C56 C57 C58 C59 -8(3) .
C57 C58 C59 C60 8(3) .
C58 C59 C60 C55 -3(3) .
C60 C55 C56 C57 3.0(18) .
C61 O3 C50 C49 -4(3) .
C61 O3 C50 C51 -174.1(16) .
C62 O4 C57 C56 177.6(10) .
C62 O4 C57 C58 -8(2) .
